data_8102714
loop_
_publ_author_name
'Li-Hui Zhang'
'Jin Yang'

_publ_section_title
;
 Crystal structure of
 bis[1,1'-(1,4-butanediyl)bis(2-methylbenzimidazole)]-[3,3'-(p-xylylenediamino)-
 bis(benzoato)]disilver(I) --- methanol (1:3),
 Ag2(C20H22N4)2(C22H18N2O4) &#x00B7; 3CH3OH
;
_journal_issue 2
_journal_name_full 'Zeitschrift f\"ur Kristallographie - New Crystal Structures'
_journal_page_first 357
_journal_volume 225
_journal_year 2010
_chemical_formula_moiety '2(C31 H31 Ag N5 O2), 4(C0.50 O0.50)'
_chemical_formula_sum 'C65 H62 Ag2 N10 O7'
_chemical_formula_weight 1310.99
_chemical_melting_point ?
_chemical_name_common
;
1,1'-(1,4-butanediyl)bis(2-methylbenzimidazole)-3,3'-(<i>p</i>-xylylenediamino)
bis(benzoic acid) silver-methanol
;
_chemical_name_systematic
;
1,1'-(1,4-butanediyl)bis(2-methylbenzimidazole)-3,3'-(<i>p</i>-xylylenediamino)
bis(benzoic acid) silver-methanol
;
_space_group_IT_number 2
_symmetry_cell_setting triclinic
_symmetry_space_group_name_Hall '-P 1'
_symmetry_space_group_name_H-M 'P -1'
_atom_sites_solution_hydrogens geom
_atom_sites_solution_primary direct
_atom_sites_solution_secondary difmap
_audit_creation_method SHELXL-97
_cell_angle_alpha 76.707(3)
_cell_angle_beta 85.340(3)
_cell_angle_gamma 87.154(3)
_cell_formula_units_Z 1
_cell_length_a 9.0626(3)
_cell_length_b 9.7049(4)
_cell_length_c 18.2776(7)
_cell_measurement_reflns_used 7124
_cell_measurement_temperature 293(2)
_cell_measurement_theta_max 26
_cell_measurement_theta_min 2.2
_cell_volume 1558.51(10)
_computing_cell_refinement CrysAlis
_computing_data_collection 'CrysAlis [3]'
_computing_data_reduction CrysAlis
_computing_structure_refinement 'SHELXL-97 [5]'
_computing_structure_solution 'SHELXS-97 [4]'
_diffrn_ambient_temperature 293(2)
_diffrn_detector_area_resol_mean 10.0
_diffrn_measured_fraction_theta_full 0.992
_diffrn_measured_fraction_theta_max 0.839
_diffrn_measurement_device_type 'Oxford Diffraction Gemini R Ultra'
_diffrn_measurement_method '\w scan'
_diffrn_radiation_monochromator graphite
_diffrn_radiation_source 'fine-focus sealed tube'
_diffrn_radiation_type MoK\a
_diffrn_radiation_wavelength 0.71073
_diffrn_reflns_av_R_equivalents 0.0219
_diffrn_reflns_av_sigmaI/netI 0.0563
_diffrn_reflns_limit_h_max 11
_diffrn_reflns_limit_h_min -11
_diffrn_reflns_limit_k_max 11
_diffrn_reflns_limit_k_min -12
_diffrn_reflns_limit_l_max 18
_diffrn_reflns_limit_l_min -23
_diffrn_reflns_number 11664
_diffrn_reflns_theta_full 25.00
_diffrn_reflns_theta_max 29.25
_diffrn_reflns_theta_min 4.21
_exptl_absorpt_coefficient_mu 0.688
_exptl_absorpt_correction_T_max 0.760
_exptl_absorpt_correction_T_min 0.720
_exptl_absorpt_correction_type empirical
_exptl_absorpt_process_details
;
Oxford Diffraction: CrysAlis [3].
;
_exptl_crystal_colour colorless
_exptl_crystal_density_diffrn 1.397
_exptl_crystal_density_method 'not measured'
_exptl_crystal_description block
_exptl_crystal_F_000 672
_exptl_crystal_size_max 0.30
_exptl_crystal_size_mid 0.24
_exptl_crystal_size_min 0.20
_refine_diff_density_max 1.018
_refine_diff_density_min -0.382
_refine_diff_density_rms 0.080
_refine_ls_extinction_method none
_refine_ls_goodness_of_fit_ref 0.920
_refine_ls_hydrogen_treatment mixed
_refine_ls_matrix_type full
_refine_ls_number_parameters 400
_refine_ls_number_reflns 7124
_refine_ls_number_restraints 2
_refine_ls_restrained_S_all 0.929
_refine_ls_R_factor_all 0.0928
_refine_ls_R_factor_gt 0.0535
_refine_ls_shift/su_max 0.000
_refine_ls_shift/su_mean 0.000
_refine_ls_structure_factor_coef Fsqd
_refine_ls_weighting_details 'calc w=1/[\s^2^(Fo^2^)+(0.0986P)^2^+0.0000P] where P=(Fo^2^+2Fc^2^)/3'
_refine_ls_weighting_scheme calc
_refine_ls_wR_factor_gt 0.1440
_refine_ls_wR_factor_ref 0.1585
_reflns_number_gt 4127
_reflns_number_total 7124
_reflns_threshold_expression >2sigma(I)
_cod_data_source_file 1267-2992.cff
_cod_data_source_block zlh
_cod_depositor_comments
;
The following automatic conversions were performed:
'_symmetry_cell_setting' value 'Triclinic' changed to 'triclinic'
according to '/home/saulius/struct/CIF-dictionaries/cif_core.dic'
dictionary named 'cif_core.dic' version 2.4.1 from 2010-06-29.

Automatic conversion script
Id: cif_fix_enum 1555 2011-01-17 13:19:09Z saulius 

The following automatic conversions were performed:

'_chemical_melting_point' value 'not measured' was changed to '?' -
the value is undefined or not given.

Automatic conversion script
Id: cif_fix_values 1569 2011-02-09 13:29:24Z adriana 
;
_cod_original_sg_symbol_Hall '-P 1 '
_cod_database_code 8102714

loop_
_symmetry_equiv_pos_as_xyz
'x, y, z'
'-x, -y, -z'

loop_
_atom_site_label
_atom_site_type_symbol
_atom_site_fract_x
_atom_site_fract_y
_atom_site_fract_z
_atom_site_U_iso_or_equiv
_atom_site_adp_type
_atom_site_occupancy
_atom_site_symmetry_multiplicity
_atom_site_calc_flag
_atom_site_refinement_flags
_atom_site_disorder_assembly
_atom_site_disorder_group
C1 C 0.2479(4) 0.0504(4) 0.4053(2) 0.0558(10) Uani 1 1 d . . .
H1 H 0.2183 0.1084 0.3606 0.067 Uiso 1 1 calc R . .
C2 C 0.1773(5) 0.0579(5) 0.4754(3) 0.0733(13) Uani 1 1 d . . .
H2 H 0.0979 0.1217 0.4773 0.088 Uiso 1 1 calc R . .
C3 C 0.2219(6) -0.0262(5) 0.5413(3) 0.0753(14) Uani 1 1 d . . .
H3 H 0.1722 -0.0169 0.5866 0.090 Uiso 1 1 calc R . .
C4 C 0.3373(6) -0.1236(5) 0.5429(2) 0.0669(12) Uani 1 1 d . . .
H4 H 0.3672 -0.1798 0.5880 0.080 Uiso 1 1 calc R . .
C5 C 0.4071(4) -0.1343(4) 0.4742(2) 0.0495(9) Uani 1 1 d . . .
C6 C 0.3650(4) -0.0488(4) 0.4060(2) 0.0475(9) Uani 1 1 d . . .
C7 C 0.5474(4) -0.1826(4) 0.3780(2) 0.0540(10) Uani 1 1 d . . .
C8 C 0.6653(6) -0.2472(5) 0.3347(3) 0.0824(15) Uani 1 1 d . . .
H8A H 0.7185 -0.3193 0.3685 0.124 Uiso 1 1 calc R . .
H8B H 0.7323 -0.1756 0.3084 0.124 Uiso 1 1 calc R . .
H8C H 0.6218 -0.2885 0.2989 0.124 Uiso 1 1 calc R . .
C9 C 0.6012(5) -0.3308(4) 0.5071(3) 0.0693(13) Uani 1 1 d . . .
H9A H 0.6197 -0.2965 0.5512 0.083 Uiso 1 1 calc R . .
H9B H 0.6960 -0.3534 0.4833 0.083 Uiso 1 1 calc R . .
C10 C 0.5106(5) -0.4646(4) 0.5313(3) 0.0688(12) Uani 1 1 d . . .
H10A H 0.5599 -0.5313 0.5705 0.083 Uiso 1 1 calc R . .
H10B H 0.4142 -0.4401 0.5528 0.083 Uiso 1 1 calc R . .
C21 C 0.2585(6) 0.2738(5) 0.2040(3) 0.0735(14) Uani 1 1 d . . .
C22 C 0.1582(5) 0.4086(5) 0.1940(3) 0.0654(12) Uani 1 1 d . . .
C23 C 0.1576(5) 0.4917(5) 0.2485(3) 0.0671(12) Uani 1 1 d . . .
H23 H 0.2167 0.4639 0.2889 0.080 Uiso 1 1 calc R . .
C24 C 0.0682(4) 0.6159(4) 0.2416(3) 0.0617(11) Uani 1 1 d . . .
C25 C -0.0130(5) 0.6524(5) 0.1785(3) 0.0738(13) Uani 1 1 d . . .
H25 H -0.0722 0.7348 0.1715 0.089 Uiso 1 1 calc R . .
C26 C -0.0090(6) 0.5717(6) 0.1268(3) 0.0861(15) Uani 1 1 d . . .
H26 H -0.0646 0.6011 0.0850 0.103 Uiso 1 1 calc R . .
C27 C 0.0735(6) 0.4497(6) 0.1339(3) 0.0807(14) Uani 1 1 d . . .
H27 H 0.0724 0.3948 0.0984 0.097 Uiso 1 1 calc R . .
C28 C 0.1381(6) 0.6731(6) 0.3609(3) 0.0808(14) Uani 1 1 d . . .
H28A H 0.1581 0.7646 0.3702 0.097 Uiso 1 1 calc R . .
H28B H 0.2327 0.6279 0.3501 0.097 Uiso 1 1 calc R . .
C29 C 0.0648(4) 0.5844(4) 0.4318(3) 0.0622(11) Uani 1 1 d . . .
C30 C 0.0851(5) 0.6110(5) 0.5015(3) 0.0663(12) Uani 1 1 d . . .
H30 H 0.1434 0.6861 0.5036 0.080 Uiso 1 1 calc R . .
C31 C -0.0217(5) 0.4700(5) 0.4314(3) 0.0699(12) Uani 1 1 d . . .
H31 H -0.0374 0.4475 0.3859 0.084 Uiso 1 1 calc R . .
C32 C 0.9069(15) 0.0522(16) 0.2409(8) 0.120(7) Uani 0.50 1 d PD . .
C33 C 0.6870(11) 0.4035(9) 0.2684(5) 0.141(3) Uani 1 1 d . . .
N1 N 0.5233(4) -0.2191(3) 0.45419(19) 0.0549(8) Uani 1 1 d . . .
N2 N 0.4544(3) -0.0799(3) 0.34740(17) 0.0504(7) Uani 1 1 d . . .
N5 N 0.0551(5) 0.6961(4) 0.2951(3) 0.0790(11) Uani 1 1 d D . .
O1 O 0.3749(4) 0.2750(4) 0.2323(3) 0.1014(13) Uani 1 1 d . . .
O2 O 0.2120(5) 0.1702(4) 0.1825(2) 0.0945(11) Uani 1 1 d . . .
O3 O 0.9827(10) 0.0045(8) 0.2422(7) 0.095(3) Uani 0.50 1 d P . .
O4 O 0.5366(8) 0.4083(8) 0.3040(3) 0.130(2) Uani 0.80 1 d P . .
Ag1 Ag 0.44998(4) 0.02468(4) 0.227705(17) 0.06667(17) Uani 1 1 d . . .
O4' O 0.6791(13) 0.2366(13) 0.2704(6) 0.051(3) Uani 0.20 1 d PD . .
N3 N 0.5631(3) -0.0206(3) 0.12517(16) 0.0533(8) Uani 1 1 d . . .
C13 C 0.5638(4) -0.1509(4) 0.10448(19) 0.0467(9) Uani 1 1 d . . .
N4 N 0.7060(3) -0.0057(3) 0.01862(16) 0.0464(7) Uani 1 1 d . . .
C12 C 0.6497(4) 0.0631(4) 0.0726(2) 0.0486(9) Uani 1 1 d . . .
C19 C 0.8122(4) 0.0463(4) -0.0458(2) 0.0542(10) Uani 1 1 d . . .
H19A H 0.8147 0.1487 -0.0551 0.065 Uiso 1 1 calc R . .
H19B H 0.7792 0.0223 -0.0903 0.065 Uiso 1 1 calc R . .
C14 C 0.6533(4) -0.1424(4) 0.0376(2) 0.0449(8) Uani 1 1 d . . .
C15 C 0.6750(5) -0.2547(5) 0.0035(2) 0.0620(10) Uani 1 1 d . . .
H15 H 0.7334 -0.2482 -0.0413 0.074 Uiso 1 1 calc R . .
C18 C 0.4930(5) -0.2729(5) 0.1387(3) 0.0686(12) Uani 1 1 d . . .
H18 H 0.4314 -0.2787 0.1825 0.082 Uiso 1 1 calc R . .
C11 C 0.6801(6) 0.2096(4) 0.0725(3) 0.0710(12) Uani 1 1 d . . .
H11A H 0.7445 0.2485 0.0291 0.106 Uiso 1 1 calc R . .
H11B H 0.7269 0.2122 0.1174 0.106 Uiso 1 1 calc R . .
H11C H 0.5888 0.2645 0.0709 0.106 Uiso 1 1 calc R . .
C16 C 0.6059(6) -0.3767(5) 0.0393(3) 0.0781(13) Uani 1 1 d . . .
H16 H 0.6189 -0.4558 0.0186 0.094 Uiso 1 1 calc R . .
C17 C 0.5170(6) -0.3859(5) 0.1056(3) 0.0846(16) Uani 1 1 d . . .
H17 H 0.4725 -0.4711 0.1282 0.102 Uiso 1 1 calc R . .
C20 C 0.9681(4) -0.0166(5) -0.0324(2) 0.0599(10) Uani 1 1 d . . .
H20A H 0.9654 -0.1187 -0.0249 0.072 Uiso 1 1 calc R . .
H20B H 1.0325 0.0183 -0.0772 0.072 Uiso 1 1 calc R . .
H5N H 0.040(6) 0.779(3) 0.274(3) 0.090 Uiso 1 1 d D . .

loop_
_atom_site_aniso_label
_atom_site_aniso_U_11
_atom_site_aniso_U_22
_atom_site_aniso_U_33
_atom_site_aniso_U_23
_atom_site_aniso_U_13
_atom_site_aniso_U_12
C1 0.056(2) 0.046(2) 0.065(2) -0.0132(19) -0.0009(19) -0.0044(18)
C2 0.066(3) 0.059(3) 0.099(4) -0.032(3) 0.015(3) -0.012(2)
C3 0.102(4) 0.062(3) 0.065(3) -0.023(2) 0.017(3) -0.031(3)
C4 0.094(3) 0.056(3) 0.053(2) -0.009(2) -0.004(2) -0.039(3)
C5 0.055(2) 0.0369(19) 0.058(2) -0.0070(17) -0.0088(17) -0.0197(17)
C6 0.050(2) 0.0379(19) 0.055(2) -0.0083(17) -0.0011(16) -0.0148(16)
C7 0.050(2) 0.0331(19) 0.076(3) -0.0072(18) 0.0010(18) -0.0081(16)
C8 0.075(3) 0.060(3) 0.104(4) -0.011(3) 0.013(3) 0.012(2)
C9 0.068(3) 0.043(2) 0.094(3) 0.004(2) -0.036(2) -0.0122(19)
C10 0.079(3) 0.040(2) 0.080(3) 0.010(2) -0.031(2) -0.010(2)
C21 0.079(3) 0.057(3) 0.071(3) 0.001(2) 0.024(3) 0.004(2)
C22 0.064(3) 0.055(3) 0.071(3) -0.009(2) 0.019(2) -0.004(2)
C23 0.053(2) 0.056(3) 0.081(3) 0.006(2) -0.005(2) 0.0041(19)
C24 0.049(2) 0.050(2) 0.081(3) -0.006(2) 0.001(2) -0.0018(18)
C25 0.067(3) 0.062(3) 0.083(3) 0.001(3) -0.002(2) 0.011(2)
C26 0.095(4) 0.089(4) 0.067(3) -0.005(3) -0.012(3) 0.012(3)
C27 0.094(4) 0.080(3) 0.062(3) -0.008(3) -0.002(3) 0.011(3)
C28 0.072(3) 0.071(3) 0.105(4) -0.028(3) -0.010(3) -0.012(2)
C29 0.043(2) 0.051(2) 0.100(3) -0.030(2) -0.011(2) -0.0018(18)
C30 0.050(2) 0.050(2) 0.109(4) -0.036(2) -0.008(2) -0.0101(18)
C31 0.060(3) 0.069(3) 0.094(3) -0.041(3) -0.014(2) -0.011(2)
C32 0.107(11) 0.141(15) 0.085(8) 0.055(10) -0.035(8) -0.080(10)
C33 0.153(7) 0.146(7) 0.129(6) -0.033(5) -0.024(5) -0.038(6)
N1 0.060(2) 0.0327(16) 0.068(2) 0.0024(15) -0.0163(16) -0.0129(14)
N2 0.0533(18) 0.0364(16) 0.0570(18) -0.0032(14) -0.0011(14) 0.0014(13)
N5 0.076(3) 0.060(2) 0.102(3) -0.018(2) -0.016(2) 0.009(2)
O1 0.075(2) 0.070(2) 0.145(4) 0.002(2) -0.008(2) 0.0159(18)
O2 0.119(3) 0.061(2) 0.103(3) -0.026(2) 0.008(2) 0.004(2)
O3 0.105(7) 0.027(3) 0.155(8) -0.019(4) -0.031(6) 0.003(4)
O4 0.135(5) 0.173(6) 0.090(3) -0.042(4) -0.001(3) -0.040(4)
Ag1 0.0733(3) 0.0662(3) 0.0577(2) -0.01407(16) 0.00803(15) 0.00471(16)
O4' 0.050(7) 0.062(8) 0.045(6) -0.012(6) -0.013(5) -0.021(6)
N3 0.0548(19) 0.057(2) 0.0448(16) -0.0071(15) 0.0010(14) 0.0062(15)
C13 0.0434(19) 0.045(2) 0.0491(19) -0.0046(17) -0.0058(15) 0.0021(15)
N4 0.0409(16) 0.0476(18) 0.0498(16) -0.0100(14) -0.0014(13) 0.0000(13)
C12 0.049(2) 0.045(2) 0.050(2) -0.0086(17) -0.0072(16) 0.0045(16)
C19 0.049(2) 0.062(2) 0.0463(19) -0.0040(18) 0.0016(16) -0.0011(18)
C14 0.0407(18) 0.041(2) 0.054(2) -0.0100(16) -0.0100(15) -0.0020(15)
C15 0.064(3) 0.061(3) 0.067(2) -0.026(2) -0.006(2) -0.005(2)
C18 0.067(3) 0.066(3) 0.066(3) 0.003(2) -0.005(2) -0.013(2)
C11 0.083(3) 0.048(2) 0.082(3) -0.018(2) 0.001(2) -0.001(2)
C16 0.083(3) 0.060(3) 0.098(4) -0.025(3) -0.016(3) -0.015(2)
C17 0.092(4) 0.053(3) 0.102(4) 0.005(3) -0.019(3) -0.023(3)
C20 0.049(2) 0.073(3) 0.056(2) -0.013(2) 0.0053(17) -0.0024(19)

loop_
_atom_type_symbol
_atom_type_description
_atom_type_scat_dispersion_real
_atom_type_scat_dispersion_imag
_atom_type_scat_source
C C 0.0033 0.0016 'International Tables Vol C Tables 4.2.6.8 and 6.1.1.4'
H H 0.0000 0.0000 'International Tables Vol C Tables 4.2.6.8 and 6.1.1.4'
N N 0.0061 0.0033 'International Tables Vol C Tables 4.2.6.8 and 6.1.1.4'
O O 0.0106 0.0060 'International Tables Vol C Tables 4.2.6.8 and 6.1.1.4'
Ag Ag -0.8971 1.1015 'International Tables Vol C Tables 4.2.6.8 and 6.1.1.4'

loop_
_geom_angle_atom_site_label_1
_geom_angle_atom_site_label_2
_geom_angle_atom_site_label_3
_geom_angle
_geom_angle_site_symmetry_1
_geom_angle_site_symmetry_3
_geom_angle_publ_flag
C6 C1 C2 116.5(4) . . ?
C6 C1 H1 121.8 . . ?
C2 C1 H1 121.8 . . ?
C3 C2 C1 121.9(5) . . ?
C3 C2 H2 119.1 . . ?
C1 C2 H2 119.1 . . ?
C2 C3 C4 122.3(4) . . ?
C2 C3 H3 118.8 . . ?
C4 C3 H3 118.8 . . ?
C3 C4 C5 116.8(4) . . ?
C3 C4 H4 121.6 . . ?
C5 C4 H4 121.6 . . ?
C4 C5 N1 132.9(4) . . ?
C4 C5 C6 122.2(4) . . ?
N1 C5 C6 104.9(3) . . ?
N2 C6 C1 129.9(3) . . ?
N2 C6 C5 109.7(3) . . ?
C1 C6 C5 120.4(4) . . ?
N2 C7 N1 111.7(4) . . ?
N2 C7 C8 124.1(4) . . ?
N1 C7 C8 124.1(4) . . ?
C7 C8 H8A 109.5 . . ?
C7 C8 H8B 109.5 . . ?
H8A C8 H8B 109.5 . . ?
C7 C8 H8C 109.5 . . ?
H8A C8 H8C 109.5 . . ?
H8B C8 H8C 109.5 . . ?
N1 C9 C10 111.3(3) . . ?
N1 C9 H9A 109.4 . . ?
C10 C9 H9A 109.4 . . ?
N1 C9 H9B 109.4 . . ?
C10 C9 H9B 109.4 . . ?
H9A C9 H9B 108.0 . . ?
C10 C10 C9 113.9(5) 2_646 . ?
C10 C10 H10A 108.8 2_646 . ?
C9 C10 H10A 108.8 . . ?
C10 C10 H10B 108.8 2_646 . ?
C9 C10 H10B 108.8 . . ?
H10A C10 H10B 107.7 . . ?
O1 C21 O2 125.2(5) . . ?
O1 C21 C22 117.8(5) . . ?
O2 C21 C22 117.0(5) . . ?
C27 C22 C23 120.2(4) . . ?
C27 C22 C21 121.5(5) . . ?
C23 C22 C21 118.2(4) . . ?
C24 C23 C22 120.3(4) . . ?
C24 C23 H23 119.8 . . ?
C22 C23 H23 119.8 . . ?
N5 C24 C25 120.5(4) . . ?
N5 C24 C23 123.1(4) . . ?
C25 C24 C23 116.3(5) . . ?
C26 C25 C24 122.1(4) . . ?
C26 C25 H25 119.0 . . ?
C24 C25 H25 119.0 . . ?
C27 C26 C25 122.1(5) . . ?
C27 C26 H26 118.9 . . ?
C25 C26 H26 118.9 . . ?
C26 C27 C22 118.9(5) . . ?
C26 C27 H27 120.5 . . ?
C22 C27 H27 120.5 . . ?
N5 C28 C29 115.6(4) . . ?
N5 C28 H28A 108.4 . . ?
C29 C28 H28A 108.4 . . ?
N5 C28 H28B 108.4 . . ?
C29 C28 H28B 108.4 . . ?
H28A C28 H28B 107.4 . . ?
C30 C29 C31 116.8(4) . . ?
C30 C29 C28 120.7(4) . . ?
C31 C29 C28 122.5(5) . . ?
C29 C30 C31 122.7(4) . 2_566 ?
C29 C30 H30 118.7 . . ?
C31 C30 H30 118.7 2_566 . ?
C29 C31 C30 120.6(4) . 2_566 ?
C29 C31 H31 119.7 . . ?
C30 C31 H31 119.7 2_566 . ?
O4 C33 O4' 92.3(7) . . ?
C7 N1 C5 107.5(3) . . ?
C7 N1 C9 127.4(4) . . ?
C5 N1 C9 125.0(4) . . ?
C7 N2 C6 106.0(3) . . ?
C7 N2 Ag1 126.9(3) . . ?
C6 N2 Ag1 127.0(2) . . ?
C24 N5 C28 125.7(4) . . ?
C24 N5 H5N 109(4) . . ?
C28 N5 H5N 115(4) . . ?
C21 O1 Ag1 94.8(4) . . ?
N3 Ag1 N2 133.06(11) . . ?
N3 Ag1 O1 119.84(13) . . ?
N2 Ag1 O1 102.50(13) . . ?
C12 N3 C13 106.3(3) . . ?
C12 N3 Ag1 128.6(3) . . ?
C13 N3 Ag1 125.0(2) . . ?
C18 C13 C14 120.9(4) . . ?
C18 C13 N3 130.2(4) . . ?
C14 C13 N3 108.9(3) . . ?
C12 N4 C14 107.9(3) . . ?
C12 N4 C19 128.0(3) . . ?
C14 N4 C19 124.0(3) . . ?
N3 C12 N4 111.2(3) . . ?
N3 C12 C11 124.4(4) . . ?
N4 C12 C11 124.3(3) . . ?
N4 C19 C20 112.2(3) . . ?
N4 C19 H19A 109.2 . . ?
C20 C19 H19A 109.2 . . ?
N4 C19 H19B 109.2 . . ?
C20 C19 H19B 109.2 . . ?
H19A C19 H19B 107.9 . . ?
C15 C14 N4 132.2(4) . . ?
C15 C14 C13 122.2(4) . . ?
N4 C14 C13 105.7(3) . . ?
C16 C15 C14 116.2(4) . . ?
C16 C15 H15 121.9 . . ?
C14 C15 H15 121.9 . . ?
C13 C18 C17 117.0(4) . . ?
C13 C18 H18 121.5 . . ?
C17 C18 H18 121.5 . . ?
C12 C11 H11A 109.5 . . ?
C12 C11 H11B 109.5 . . ?
H11A C11 H11B 109.5 . . ?
C12 C11 H11C 109.5 . . ?
H11A C11 H11C 109.5 . . ?
H11B C11 H11C 109.5 . . ?
C15 C16 C17 122.0(5) . . ?
C15 C16 H16 119.0 . . ?
C17 C16 H16 119.0 . . ?
C18 C17 C16 121.7(4) . . ?
C18 C17 H17 119.1 . . ?
C16 C17 H17 119.1 . . ?
C20 C20 C19 114.2(4) 2_755 . ?
C20 C20 H20A 108.7 2_755 . ?
C19 C20 H20A 108.7 . . ?
C20 C20 H20B 108.7 2_755 . ?
C19 C20 H20B 108.7 . . ?
H20A C20 H20B 107.6 . . ?

loop_
_geom_bond_atom_site_label_1
_geom_bond_atom_site_label_2
_geom_bond_distance
_geom_bond_site_symmetry_2
_geom_bond_publ_flag
C1 C6 1.395(5) . ?
C1 C2 1.401(6) . ?
C1 H1 0.9300 . ?
C2 C3 1.368(7) . ?
C2 H2 0.9300 . ?
C3 C4 1.373(7) . ?
C3 H3 0.9300 . ?
C4 C5 1.382(6) . ?
C4 H4 0.9300 . ?
C5 N1 1.382(5) . ?
C5 C6 1.400(5) . ?
C6 N2 1.371(5) . ?
C7 N2 1.323(5) . ?
C7 N1 1.358(5) . ?
C7 C8 1.479(6) . ?
C8 H8A 0.9600 . ?
C8 H8B 0.9600 . ?
C8 H8C 0.9600 . ?
C9 N1 1.470(5) . ?
C9 C10 1.529(6) . ?
C9 H9A 0.9700 . ?
C9 H9B 0.9700 . ?
C10 C10 1.492(9) 2_646 ?
C10 H10A 0.9700 . ?
C10 H10B 0.9700 . ?
C21 O1 1.213(6) . ?
C21 O2 1.262(6) . ?
C21 C22 1.540(6) . ?
C22 C27 1.363(7) . ?
C22 C23 1.418(7) . ?
C23 C24 1.405(6) . ?
C23 H23 0.9300 . ?
C24 N5 1.378(6) . ?
C24 C25 1.386(6) . ?
C25 C26 1.357(7) . ?
C25 H25 0.9300 . ?
C26 C27 1.354(7) . ?
C26 H26 0.9300 . ?
C27 H27 0.9300 . ?
C28 N5 1.437(7) . ?
C28 C29 1.505(7) . ?
C28 H28A 0.9700 . ?
C28 H28B 0.9700 . ?
C29 C30 1.385(6) . ?
C29 C31 1.393(6) . ?
C30 C31 1.393(7) 2_566 ?
C30 H30 0.9300 . ?
C31 C30 1.393(7) 2_566 ?
C31 H31 0.9300 . ?
C32 O3 0.808(15) . ?
C33 O4 1.465(11) . ?
C33 O4' 1.617(15) . ?
N2 Ag1 2.193(3) . ?
N5 H5N 0.819(19) . ?
O1 Ag1 2.508(4) . ?
Ag1 N3 2.186(3) . ?
N3 C12 1.335(5) . ?
N3 C13 1.400(5) . ?
C13 C18 1.369(6) . ?
C13 C14 1.400(5) . ?
N4 C12 1.366(5) . ?
N4 C14 1.391(5) . ?
N4 C19 1.469(4) . ?
C12 C11 1.461(6) . ?
C19 C20 1.526(5) . ?
C19 H19A 0.9700 . ?
C19 H19B 0.9700 . ?
C14 C15 1.372(6) . ?
C15 C16 1.369(7) . ?
C15 H15 0.9300 . ?
C18 C17 1.370(8) . ?
C18 H18 0.9300 . ?
C11 H11A 0.9600 . ?
C11 H11B 0.9600 . ?
C11 H11C 0.9600 . ?
C16 C17 1.387(8) . ?
C16 H16 0.9300 . ?
C17 H17 0.9300 . ?
C20 C20 1.463(8) 2_755 ?
C20 H20A 0.9700 . ?
C20 H20B 0.9700 . ?

loop_
_geom_hbond_atom_site_label_D
_geom_hbond_atom_site_label_H
_geom_hbond_atom_site_label_A
_geom_hbond_distance_DH
_geom_hbond_distance_HA
_geom_hbond_distance_DA
_geom_hbond_angle_DHA
_geom_hbond_site_symmetry_A
N5 H5N O3 0.819(19) 2.18(2) 2.984(8) 168(5) 1_465

loop_
_geom_torsion_atom_site_label_1
_geom_torsion_atom_site_label_2
_geom_torsion_atom_site_label_3
_geom_torsion_atom_site_label_4
_geom_torsion
_geom_torsion_site_symmetry_1
_geom_torsion_site_symmetry_2
_geom_torsion_site_symmetry_3
_geom_torsion_site_symmetry_4
_geom_torsion_publ_flag
C6 C1 C2 C3 0.9(6) . . . . ?
C1 C2 C3 C4 -0.6(7) . . . . ?
C2 C3 C4 C5 -0.4(6) . . . . ?
C3 C4 C5 N1 -179.3(4) . . . . ?
C3 C4 C5 C6 1.1(6) . . . . ?
C2 C1 C6 N2 -179.7(4) . . . . ?
C2 C1 C6 C5 -0.2(5) . . . . ?
C4 C5 C6 N2 178.8(3) . . . . ?
N1 C5 C6 N2 -0.9(4) . . . . ?
C4 C5 C6 C1 -0.8(5) . . . . ?
N1 C5 C6 C1 179.5(3) . . . . ?
N1 C9 C10 C10 65.2(7) . . . 2_646 ?
O1 C21 C22 C27 145.7(5) . . . . ?
O2 C21 C22 C27 -34.8(6) . . . . ?
O1 C21 C22 C23 -33.2(6) . . . . ?
O2 C21 C22 C23 146.3(4) . . . . ?
C27 C22 C23 C24 0.9(6) . . . . ?
C21 C22 C23 C24 179.8(4) . . . . ?
C22 C23 C24 N5 175.5(4) . . . . ?
C22 C23 C24 C25 -1.9(6) . . . . ?
N5 C24 C25 C26 -176.4(5) . . . . ?
C23 C24 C25 C26 1.2(7) . . . . ?
C24 C25 C26 C27 0.7(8) . . . . ?
C25 C26 C27 C22 -1.8(8) . . . . ?
C23 C22 C27 C26 0.9(7) . . . . ?
C21 C22 C27 C26 -177.9(5) . . . . ?
N5 C28 C29 C30 -146.2(4) . . . . ?
N5 C28 C29 C31 36.0(7) . . . . ?
C31 C29 C30 C31 -0.8(7) . . . 2_566 ?
C28 C29 C30 C31 -178.8(4) . . . 2_566 ?
C30 C29 C31 C30 0.8(7) . . . 2_566 ?
C28 C29 C31 C30 178.7(4) . . . 2_566 ?
N2 C7 N1 C5 -0.1(4) . . . . ?
C8 C7 N1 C5 178.6(4) . . . . ?
N2 C7 N1 C9 178.1(3) . . . . ?
C8 C7 N1 C9 -3.3(6) . . . . ?
C4 C5 N1 C7 -179.0(4) . . . . ?
C6 C5 N1 C7 0.6(4) . . . . ?
C4 C5 N1 C9 2.7(6) . . . . ?
C6 C5 N1 C9 -177.7(3) . . . . ?
C10 C9 N1 C7 -100.2(5) . . . . ?
C10 C9 N1 C5 77.6(5) . . . . ?
N1 C7 N2 C6 -0.5(4) . . . . ?
C8 C7 N2 C6 -179.1(4) . . . . ?
N1 C7 N2 Ag1 177.4(2) . . . . ?
C8 C7 N2 Ag1 -1.2(6) . . . . ?
C1 C6 N2 C7 -179.6(4) . . . . ?
C5 C6 N2 C7 0.9(4) . . . . ?
C1 C6 N2 Ag1 2.6(6) . . . . ?
C5 C6 N2 Ag1 -177.0(2) . . . . ?
C25 C24 N5 C28 -176.9(4) . . . . ?
C23 C24 N5 C28 5.7(7) . . . . ?
C29 C28 N5 C24 -94.0(6) . . . . ?
O2 C21 O1 Ag1 -0.7(5) . . . . ?
C22 C21 O1 Ag1 178.7(3) . . . . ?
C7 N2 Ag1 N3 10.2(4) . . . . ?
C6 N2 Ag1 N3 -172.4(3) . . . . ?
C7 N2 Ag1 O1 -144.6(3) . . . . ?
C6 N2 Ag1 O1 32.8(3) . . . . ?
C21 O1 Ag1 N3 85.0(3) . . . . ?
C21 O1 Ag1 N2 -116.0(3) . . . . ?
N2 Ag1 N3 C12 -123.3(3) . . . . ?
O1 Ag1 N3 C12 28.0(4) . . . . ?
N2 Ag1 N3 C13 52.9(3) . . . . ?
O1 Ag1 N3 C13 -155.8(3) . . . . ?
C12 N3 C13 C18 -179.7(4) . . . . ?
Ag1 N3 C13 C18 3.3(6) . . . . ?
C12 N3 C13 C14 -0.2(4) . . . . ?
Ag1 N3 C13 C14 -177.1(2) . . . . ?
C13 N3 C12 N4 0.3(4) . . . . ?
Ag1 N3 C12 N4 177.1(2) . . . . ?
C13 N3 C12 C11 -179.9(4) . . . . ?
Ag1 N3 C12 C11 -3.2(5) . . . . ?
C14 N4 C12 N3 -0.3(4) . . . . ?
C19 N4 C12 N3 -176.0(3) . . . . ?
C14 N4 C12 C11 179.9(4) . . . . ?
C19 N4 C12 C11 4.2(6) . . . . ?
C12 N4 C19 C20 102.8(4) . . . . ?
C14 N4 C19 C20 -72.3(5) . . . . ?
C12 N4 C14 C15 -179.9(4) . . . . ?
C19 N4 C14 C15 -4.0(6) . . . . ?
C12 N4 C14 C13 0.2(4) . . . . ?
C19 N4 C14 C13 176.1(3) . . . . ?
C18 C13 C14 C15 -0.3(6) . . . . ?
N3 C13 C14 C15 -179.9(3) . . . . ?
C18 C13 C14 N4 179.6(3) . . . . ?
N3 C13 C14 N4 0.0(4) . . . . ?
N4 C14 C15 C16 179.1(4) . . . . ?
C13 C14 C15 C16 -1.0(6) . . . . ?
C14 C13 C18 C17 1.6(6) . . . . ?
N3 C13 C18 C17 -178.9(4) . . . . ?
C14 C15 C16 C17 1.0(7) . . . . ?
C13 C18 C17 C16 -1.6(7) . . . . ?
C15 C16 C17 C18 0.3(8) . . . . ?
N4 C19 C20 C20 -60.7(6) . . . 2_755 ?
